data_7116807
loop_
_publ_author_name
'Xiaoguang Zhou'
'Bing Wei'
'Xiu-Li Sun'
'Yong Tang'
'Zuowei Xie'

_publ_section_title
;
 Asymmetric hydroamination catalyzed by a new chiral zirconium system:
 reaction scope and mechanism
;
_journal_name_full Chem.Commun.
_journal_page_first 5751
_journal_paper_doi 10.1039/C4cc10032H
_journal_volume 51
_journal_year 2015
_chemical_absolute_configuration ad
_chemical_formula_sum 'C53 H59 N O2 Zr'
_chemical_formula_weight 833.23
_chemical_name_systematic
; 
 ? 
;
_space_group_IT_number 19
_symmetry_cell_setting orthorhombic
_symmetry_space_group_name_Hall 'P 2ac 2ab'
_symmetry_space_group_name_H-M 'P 21 21 21'
_atom_sites_solution_hydrogens geom
_atom_sites_solution_primary direct
_atom_sites_solution_secondary difmap
_audit_creation_method SHELXL-97
_audit_update_record
;
2014-07-26 deposited with the CCDC.
2015-02-19 downloaded from the CCDC.
;
_cell_angle_alpha 90.00
_cell_angle_beta 90.00
_cell_angle_gamma 90.00
_cell_formula_units_Z 4
_cell_length_a 10.5049(9)
_cell_length_b 20.1449(17)
_cell_length_c 20.7934(17)
_cell_measurement_reflns_used 9976
_cell_measurement_temperature 133(2)
_cell_measurement_theta_max 29.41
_cell_measurement_theta_min 2.25
_cell_volume 4400.3(6)
_computing_cell_refinement 'Bruker SAINT'
_computing_data_collection 'Bruker APEX2'
_computing_data_reduction 'Bruker SAINT'
_computing_molecular_graphics 'Bruker SHELXTL'
_computing_publication_material 'Bruker SHELXTL'
_computing_structure_refinement 'SHELXL-97 (Sheldrick, 1997)'
_computing_structure_solution 'SHELXS-97 (Sheldrick, 1990)'
_diffrn_ambient_temperature 133(2)
_diffrn_measured_fraction_theta_full 0.998
_diffrn_measured_fraction_theta_max 0.998
_diffrn_measurement_device_type 'Bruker APEX-II CCD'
_diffrn_measurement_method '\f and \w scans'
_diffrn_radiation_monochromator graphite
_diffrn_radiation_source 'fine-focus sealed tube'
_diffrn_radiation_type MoK\a
_diffrn_radiation_wavelength 0.71073
_diffrn_reflns_av_R_equivalents 0.0356
_diffrn_reflns_av_sigmaI/netI 0.0338
_diffrn_reflns_limit_h_max 13
_diffrn_reflns_limit_h_min -13
_diffrn_reflns_limit_k_max 25
_diffrn_reflns_limit_k_min -25
_diffrn_reflns_limit_l_max 21
_diffrn_reflns_limit_l_min -26
_diffrn_reflns_number 34053
_diffrn_reflns_theta_full 27.00
_diffrn_reflns_theta_max 27.00
_diffrn_reflns_theta_min 1.96
_diffrn_standards_number 0
_exptl_absorpt_coefficient_mu 0.291
_exptl_absorpt_correction_T_max 0.9876
_exptl_absorpt_correction_T_min 0.8756
_exptl_absorpt_correction_type multi-san
_exptl_absorpt_process_details sadabs
_exptl_crystal_colour colorless
_exptl_crystal_density_diffrn 1.258
_exptl_crystal_density_method 'not measured'
_exptl_crystal_description block
_exptl_crystal_F_000 1760
_exptl_crystal_size_max 0.35
_exptl_crystal_size_mid 0.30
_exptl_crystal_size_min 0.25
_refine_diff_density_max 1.212
_refine_diff_density_min -0.628
_refine_diff_density_rms 0.066
_refine_ls_abs_structure_details 'Flack H D (1983), Acta Cryst. A39, 876-881'
_refine_ls_abs_structure_Flack -0.02(2)
_refine_ls_extinction_method none
_refine_ls_goodness_of_fit_ref 1.065
_refine_ls_hydrogen_treatment mixed
_refine_ls_matrix_type full
_refine_ls_number_parameters 514
_refine_ls_number_reflns 9595
_refine_ls_number_restraints 0
_refine_ls_restrained_S_all 1.065
_refine_ls_R_factor_all 0.0355
_refine_ls_R_factor_gt 0.0326
_refine_ls_shift/su_max 0.001
_refine_ls_shift/su_mean 0.000
_refine_ls_structure_factor_coef Fsqd
_refine_ls_weighting_details 'calc w=1/[\s^2^(Fo^2^)+(0.0548P)^2^+0.8635P] where P=(Fo^2^+2Fc^2^)/3'
_refine_ls_weighting_scheme calc
_refine_ls_wR_factor_gt 0.0844
_refine_ls_wR_factor_ref 0.0869
_reflns_number_gt 9092
_reflns_number_total 9595
_reflns_threshold_expression >2sigma(I)
_cod_data_source_file c4cc10032h2.cif
_cod_data_source_block 5c
_cod_original_sg_symbol_H-M P2(1)2(1)2(1)
_cod_database_code 7116807

loop_
_symmetry_equiv_pos_as_xyz
'x, y, z'
'-x+1/2, -y, z+1/2'
'-x, y+1/2, -z+1/2'
'x+1/2, -y+1/2, -z'

loop_
_atom_site_label
_atom_site_type_symbol
_atom_site_fract_x
_atom_site_fract_y
_atom_site_fract_z
_atom_site_U_iso_or_equiv
_atom_site_adp_type
_atom_site_occupancy
_atom_site_symmetry_multiplicity
_atom_site_calc_flag
_atom_site_refinement_flags
Zr1 Zr 0.637086(19) 0.221826(9) 0.234437(9) 0.01546(6) Uani 1 1 d .
N1 N 0.83298(16) 0.16669(8) 0.24579(8) 0.0162(4) Uani 1 1 d .
O1 O 0.60964(13) 0.16317(7) 0.31143(7) 0.0179(3) Uani 1 1 d .
O2 O 0.74940(15) 0.25486(8) 0.16607(8) 0.0196(3) Uani 1 1 d .
C1 C 0.8714(2) 0.23317(10) 0.14489(10) 0.0187(4) Uani 1 1 d .
C2 C 0.9331(2) 0.19817(10) 0.20380(11) 0.0175(4) Uani 1 1 d .
H2A H 0.9777 0.2328 0.2299 0.021 Uiso 1 1 calc R
C3 C 0.8803(2) 0.16767(11) 0.31372(10) 0.0179(4) Uani 1 1 d .
H3A H 0.8832 0.2143 0.3286 0.021 Uiso 1 1 calc R
H3B H 0.9685 0.1504 0.3143 0.021 Uiso 1 1 calc R
C4 C 0.8014(2) 0.12788(11) 0.36074(10) 0.0174(4) Uani 1 1 d .
C5 C 0.8636(2) 0.09207(11) 0.40851(10) 0.0206(4) Uani 1 1 d .
H5A H 0.9540 0.0930 0.4103 0.025 Uiso 1 1 calc R
C6 C 0.7969(2) 0.05483(11) 0.45375(11) 0.0211(5) Uani 1 1 d .
C7 C 0.6648(2) 0.05216(11) 0.44705(11) 0.0202(5) Uani 1 1 d .
H7A H 0.6179 0.0255 0.4764 0.024 Uiso 1 1 calc R
C8 C 0.5978(2) 0.08646(10) 0.39971(10) 0.0165(4) Uani 1 1 d .
C9 C 0.6684(2) 0.12669(10) 0.35693(10) 0.0170(4) Uani 1 1 d .
C28 C 1.0287(2) 0.14190(11) 0.19048(12) 0.0224(5) Uani 1 1 d .
H28A H 1.0643 0.1459 0.1466 0.027 Uiso 1 1 calc R
H28B H 1.0996 0.1433 0.2218 0.027 Uiso 1 1 calc R
C29 C 0.9531(3) 0.07707(13) 0.19739(15) 0.0336(6) Uani 1 1 d .
H29A H 0.9468 0.0541 0.1554 0.040 Uiso 1 1 calc R
H29B H 0.9951 0.0471 0.2286 0.040 Uiso 1 1 calc R
C30 C 0.8208(2) 0.09698(10) 0.22148(11) 0.0196(4) Uani 1 1 d .
H30A H 0.7580 0.0948 0.1861 0.024 Uiso 1 1 calc R
H30B H 0.7928 0.0670 0.2564 0.024 Uiso 1 1 calc R
C24 C 0.9500(2) 0.29485(11) 0.12808(12) 0.0229(5) Uani 1 1 d .
H24A H 0.9023 0.3214 0.0961 0.028 Uiso 1 1 calc R
H24B H 0.9592 0.3223 0.1673 0.028 Uiso 1 1 calc R
C25 C 1.0823(2) 0.28040(15) 0.10127(13) 0.0318(5) Uani 1 1 d .
H25A H 1.1257 0.3223 0.0918 0.048 Uiso 1 1 calc R
H25B H 1.0745 0.2542 0.0617 0.048 Uiso 1 1 calc R
H25C H 1.1316 0.2554 0.1331 0.048 Uiso 1 1 calc R
C26 C 0.8523(3) 0.18799(11) 0.08600(11) 0.0233(5) Uani 1 1 d .
H26A H 0.9360 0.1700 0.0727 0.028 Uiso 1 1 calc R
H26B H 0.7978 0.1501 0.0985 0.028 Uiso 1 1 calc R
C27 C 0.7921(3) 0.22303(15) 0.02891(12) 0.0333(6) Uani 1 1 d .
H27A H 0.7830 0.1917 -0.0068 0.050 Uiso 1 1 calc R
H27B H 0.8463 0.2601 0.0156 0.050 Uiso 1 1 calc R
H27C H 0.7080 0.2399 0.0412 0.050 Uiso 1 1 calc R
C31 C 0.8629(3) 0.01429(12) 0.50657(12) 0.0285(5) Uani 1 1 d .
C32 C 0.8013(4) 0.0311(2) 0.57309(15) 0.0567(10) Uani 1 1 d .
H32A H 0.8434 0.0053 0.6069 0.085 Uiso 1 1 calc R
H32B H 0.7105 0.0199 0.5721 0.085 Uiso 1 1 calc R
H32C H 0.8113 0.0786 0.5820 0.085 Uiso 1 1 calc R
C33 C 0.8418(4) -0.05835(16) 0.49344(19) 0.0620(11) Uani 1 1 d .
H33A H 0.8801 -0.0701 0.4520 0.093 Uiso 1 1 calc R
H33B H 0.7503 -0.0676 0.4922 0.093 Uiso 1 1 calc R
H33C H 0.8814 -0.0847 0.5276 0.093 Uiso 1 1 calc R
C34 C 1.0032(3) 0.02959(17) 0.51262(16) 0.0475(8) Uani 1 1 d .
H34A H 1.0459 0.0198 0.4718 0.071 Uiso 1 1 calc R
H34B H 1.0403 0.0022 0.5468 0.071 Uiso 1 1 calc R
H34C H 1.0144 0.0766 0.5232 0.071 Uiso 1 1 calc R
C17 C 0.6045(2) 0.32042(11) 0.28713(12) 0.0236(5) Uani 1 1 d .
H17A H 0.5770 0.3555 0.2569 0.028 Uiso 1 1 calc R
H17B H 0.5394 0.3155 0.3213 0.028 Uiso 1 1 calc R
C18 C 0.7301(2) 0.33587(11) 0.31486(12) 0.0223(5) Uani 1 1 d .
C19 C 0.7645(3) 0.31529(12) 0.37700(13) 0.0313(6) Uani 1 1 d .
H19A H 0.7030 0.2941 0.4035 0.038 Uiso 1 1 calc R
C20 C 0.8869(3) 0.32535(14) 0.40044(14) 0.0403(7) Uani 1 1 d .
H20A H 0.9085 0.3100 0.4422 0.048 Uiso 1 1 calc R
C21 C 0.9769(3) 0.35719(16) 0.36390(16) 0.0429(8) Uani 1 1 d .
H21A H 1.0603 0.3641 0.3803 0.051 Uiso 1 1 calc R
C22 C 0.9452(3) 0.37900(15) 0.30318(15) 0.0363(6) Uani 1 1 d .
H22A H 1.0071 0.4013 0.2778 0.044 Uiso 1 1 calc R
C23 C 0.8239(2) 0.36879(12) 0.27867(12) 0.0269(5) Uani 1 1 d .
H23A H 0.8039 0.3843 0.2367 0.032 Uiso 1 1 calc R
C10 C 0.4900(2) 0.17619(12) 0.16671(12) 0.0240(5) Uani 1 1 d .
H10A H 0.5188 0.1718 0.1216 0.029 Uiso 1 1 calc R
H10B H 0.4512 0.1345 0.1826 0.029 Uiso 1 1 calc R
C11 C 0.4151(2) 0.23586(11) 0.17976(12) 0.0242(5) Uani 1 1 d .
C12 C 0.4272(2) 0.29367(12) 0.14226(12) 0.0273(5) Uani 1 1 d .
H12A H 0.4784 0.2925 0.1046 0.033 Uiso 1 1 calc R
C13 C 0.3664(3) 0.35215(12) 0.15886(13) 0.0337(6) Uani 1 1 d .
H13A H 0.3750 0.3901 0.1321 0.040 Uiso 1 1 calc R
C14 C 0.2931(3) 0.35579(14) 0.21429(15) 0.0379(7) Uani 1 1 d .
H14A H 0.2501 0.3958 0.2250 0.045 Uiso 1 1 calc R
C15 C 0.2830(3) 0.30099(14) 0.25362(15) 0.0360(6) Uani 1 1 d .
H15A H 0.2346 0.3035 0.2921 0.043 Uiso 1 1 calc R
C16 C 0.3437(2) 0.24174(12) 0.23708(14) 0.0298(5) Uani 1 1 d .
H16A H 0.3369 0.2046 0.2650 0.036 Uiso 1 1 calc R
C35 C 0.4525(2) 0.07733(11) 0.39027(10) 0.0175(4) Uani 1 1 d .
C36 C 0.4301(2) 0.05508(10) 0.31958(11) 0.0174(4) Uani 1 1 d .
C37 C 0.5215(2) 0.01621(11) 0.28924(11) 0.0198(4) Uani 1 1 d .
H37A H 0.6003 0.0084 0.3103 0.024 Uiso 1 1 calc R
C38 C 0.5008(2) -0.01150(11) 0.22882(12) 0.0222(4) Uani 1 1 d .
H38A H 0.5654 -0.0373 0.2090 0.027 Uiso 1 1 calc R
C39 C 0.3862(2) -0.00148(11) 0.19772(11) 0.0235(5) Uani 1 1 d .
H39A H 0.3706 -0.0208 0.1568 0.028 Uiso 1 1 calc R
C40 C 0.2941(2) 0.03735(11) 0.22737(12) 0.0248(5) Uani 1 1 d .
H40A H 0.2152 0.0448 0.2063 0.030 Uiso 1 1 calc R
C41 C 0.3156(2) 0.06527(11) 0.28711(11) 0.0215(5) Uani 1 1 d .
H41A H 0.2513 0.0918 0.3064 0.026 Uiso 1 1 calc R
C42 C 0.3798(2) 0.14211(11) 0.40801(10) 0.0192(4) Uani 1 1 d .
C43 C 0.4406(2) 0.20208(11) 0.41979(11) 0.0229(5) Uani 1 1 d .
H43A H 0.5305 0.2045 0.4150 0.028 Uiso 1 1 calc R
C44 C 0.3747(3) 0.25854(11) 0.43827(12) 0.0284(5) Uani 1 1 d .
H44A H 0.4193 0.2989 0.4454 0.034 Uiso 1 1 calc R
C45 C 0.2437(3) 0.25640(13) 0.44644(13) 0.0311(6) Uani 1 1 d .
H45A H 0.1980 0.2949 0.4592 0.037 Uiso 1 1 calc R
C46 C 0.1805(3) 0.19676(13) 0.43567(13) 0.0301(5) Uani 1 1 d .
H46A H 0.0907 0.1946 0.4408 0.036 Uiso 1 1 calc R
C47 C 0.2473(2) 0.14035(12) 0.41745(12) 0.0240(5) Uani 1 1 d .
H47A H 0.2027 0.0998 0.4112 0.029 Uiso 1 1 calc R
C48 C 0.4020(2) 0.02090(11) 0.43432(11) 0.0196(4) Uani 1 1 d .
C49 C 0.3746(2) -0.04251(12) 0.41240(12) 0.0256(5) Uani 1 1 d .
H49A H 0.3847 -0.0526 0.3681 0.031 Uiso 1 1 calc R
C50 C 0.3324(2) -0.09161(13) 0.45458(15) 0.0342(6) Uani 1 1 d .
H50A H 0.3133 -0.1346 0.4385 0.041 Uiso 1 1 calc R
C51 C 0.3182(3) -0.07879(14) 0.51886(15) 0.0358(6) Uani 1 1 d .
H51A H 0.2899 -0.1127 0.5472 0.043 Uiso 1 1 calc R
C52 C 0.3453(3) -0.01606(14) 0.54210(13) 0.0321(6) Uani 1 1 d .
H52A H 0.3355 -0.0067 0.5866 0.039 Uiso 1 1 calc R
C53 C 0.3867(2) 0.03318(13) 0.50052(12) 0.0259(5) Uani 1 1 d .
H53A H 0.4051 0.0761 0.5170 0.031 Uiso 1 1 calc R

loop_
_atom_site_aniso_label
_atom_site_aniso_U_11
_atom_site_aniso_U_22
_atom_site_aniso_U_33
_atom_site_aniso_U_23
_atom_site_aniso_U_13
_atom_site_aniso_U_12
Zr1 0.01140(9) 0.01672(9) 0.01828(9) 0.00196(8) -0.00052(8) 0.00043(8)
N1 0.0122(9) 0.0174(8) 0.0189(9) 0.0019(6) 0.0007(6) -0.0010(6)
O1 0.0136(8) 0.0211(7) 0.0189(7) 0.0057(6) 0.0000(6) -0.0003(6)
O2 0.0145(8) 0.0226(7) 0.0219(8) 0.0027(6) 0.0013(6) 0.0020(6)
C1 0.0135(9) 0.0223(10) 0.0203(10) 0.0014(8) 0.0017(8) 0.0006(9)
C2 0.0127(10) 0.0192(9) 0.0206(10) 0.0003(8) 0.0022(8) -0.0015(8)
C3 0.0108(10) 0.0219(10) 0.0211(10) 0.0018(8) -0.0013(8) -0.0034(8)
C4 0.0150(10) 0.0193(10) 0.0180(10) 0.0018(8) 0.0002(8) -0.0022(8)
C5 0.0143(9) 0.0242(10) 0.0234(10) 0.0017(8) -0.0027(10) -0.0033(10)
C6 0.0189(12) 0.0196(10) 0.0249(11) 0.0053(9) -0.0042(9) -0.0003(9)
C7 0.0183(12) 0.0201(10) 0.0223(11) 0.0039(8) -0.0021(9) -0.0036(8)
C8 0.0146(10) 0.0170(9) 0.0178(10) -0.0002(8) -0.0004(8) -0.0013(8)
C9 0.0159(11) 0.0180(9) 0.0172(10) -0.0005(8) -0.0017(8) -0.0007(8)
C28 0.0137(10) 0.0267(11) 0.0268(12) 0.0043(9) 0.0028(9) 0.0042(9)
C29 0.0227(13) 0.0235(12) 0.0545(18) -0.0039(11) 0.0115(12) 0.0027(10)
C30 0.0166(10) 0.0180(9) 0.0242(12) -0.0017(8) 0.0011(8) -0.0018(8)
C24 0.0209(11) 0.0243(11) 0.0236(11) 0.0046(9) 0.0010(9) -0.0037(9)
C25 0.0211(11) 0.0366(13) 0.0379(13) 0.0054(12) 0.0076(10) -0.0068(12)
C26 0.0219(11) 0.0249(11) 0.0231(11) -0.0008(8) -0.0005(10) -0.0005(10)
C27 0.0406(15) 0.0360(13) 0.0234(12) -0.0031(11) -0.0083(10) 0.0023(13)
C31 0.0247(12) 0.0320(12) 0.0288(12) 0.0113(10) -0.0076(11) -0.0050(12)
C32 0.0422(19) 0.097(3) 0.0307(16) 0.0159(17) -0.0045(14) 0.0052(19)
C33 0.076(3) 0.0361(16) 0.073(2) 0.0177(16) -0.035(2) -0.0007(18)
C34 0.0293(16) 0.062(2) 0.0513(18) 0.0284(16) -0.0122(14) -0.0020(14)
C17 0.0192(12) 0.0206(10) 0.0311(12) -0.0002(9) 0.0005(9) 0.0019(8)
C18 0.0231(12) 0.0166(10) 0.0273(12) -0.0056(9) -0.0012(9) 0.0029(9)
C19 0.0439(16) 0.0243(12) 0.0256(13) -0.0052(9) -0.0043(12) 0.0024(11)
C20 0.051(2) 0.0362(14) 0.0334(14) -0.0103(11) -0.0183(14) 0.0060(13)
C21 0.0295(15) 0.0460(17) 0.0531(19) -0.0226(14) -0.0155(14) 0.0053(13)
C22 0.0249(14) 0.0402(15) 0.0437(16) -0.0163(13) 0.0022(12) -0.0042(11)
C23 0.0263(13) 0.0259(11) 0.0285(13) -0.0050(9) 0.0001(9) 0.0012(9)
C10 0.0190(11) 0.0260(11) 0.0269(12) -0.0008(9) -0.0054(9) -0.0028(9)
C11 0.0153(10) 0.0274(12) 0.0300(12) 0.0007(9) -0.0070(9) -0.0036(9)
C12 0.0185(12) 0.0325(13) 0.0309(12) 0.0050(10) -0.0069(10) -0.0060(9)
C13 0.0258(13) 0.0288(12) 0.0465(15) 0.0080(11) -0.0086(13) -0.0061(11)
C14 0.0244(14) 0.0320(13) 0.0572(19) -0.0055(12) -0.0082(12) 0.0027(10)
C15 0.0214(13) 0.0440(14) 0.0427(17) -0.0048(11) 0.0004(11) -0.0008(11)
C16 0.0214(12) 0.0331(12) 0.0348(12) 0.0043(10) -0.0031(11) -0.0028(9)
C35 0.0146(10) 0.0188(10) 0.0193(10) 0.0014(8) -0.0009(8) -0.0012(8)
C36 0.0151(11) 0.0156(9) 0.0215(10) 0.0015(8) 0.0014(8) -0.0024(8)
C37 0.0144(10) 0.0214(10) 0.0235(11) 0.0014(9) -0.0002(9) 0.0006(8)
C38 0.0208(11) 0.0210(9) 0.0247(11) -0.0019(9) 0.0044(10) 0.0002(8)
C39 0.0251(13) 0.0222(10) 0.0232(11) -0.0018(8) -0.0009(9) -0.0044(9)
C40 0.0181(11) 0.0278(11) 0.0285(13) -0.0004(10) -0.0057(10) -0.0002(8)
C41 0.0172(10) 0.0205(10) 0.0269(11) 0.0007(9) 0.0008(9) 0.0015(8)
C42 0.0189(12) 0.0215(10) 0.0172(10) 0.0016(8) -0.0003(8) 0.0009(8)
C43 0.0219(12) 0.0235(11) 0.0234(11) -0.0011(9) 0.0026(9) -0.0007(9)
C44 0.0311(14) 0.0207(10) 0.0335(12) -0.0020(9) 0.0013(11) -0.0018(10)
C45 0.0303(14) 0.0277(12) 0.0353(14) -0.0025(10) 0.0044(11) 0.0082(10)
C46 0.0218(12) 0.0342(13) 0.0342(14) -0.0038(11) 0.0044(10) 0.0048(10)
C47 0.0189(12) 0.0263(12) 0.0267(12) -0.0009(9) 0.0017(9) -0.0011(9)
C48 0.0112(10) 0.0230(11) 0.0248(11) 0.0046(9) 0.0015(8) 0.0000(8)
C49 0.0193(12) 0.0277(11) 0.0300(12) 0.0037(9) 0.0027(10) -0.0020(10)
C50 0.0251(14) 0.0252(12) 0.0524(17) 0.0108(11) -0.0039(12) -0.0062(10)
C51 0.0244(13) 0.0372(14) 0.0459(16) 0.0223(12) 0.0017(12) -0.0026(11)
C52 0.0210(13) 0.0457(14) 0.0296(13) 0.0137(11) 0.0041(11) 0.0026(11)
C53 0.0220(14) 0.0313(13) 0.0245(12) 0.0045(9) 0.0022(9) 0.0004(10)

loop_
_atom_type_symbol
_atom_type_description
_atom_type_scat_dispersion_real
_atom_type_scat_dispersion_imag
_atom_type_scat_source
C C 0.0033 0.0016 'International Tables Vol C Tables 4.2.6.8 and 6.1.1.4'
H H 0.0000 0.0000 'International Tables Vol C Tables 4.2.6.8 and 6.1.1.4'
N N 0.0061 0.0033 'International Tables Vol C Tables 4.2.6.8 and 6.1.1.4'
O O 0.0106 0.0060 'International Tables Vol C Tables 4.2.6.8 and 6.1.1.4'
Zr Zr -2.9673 0.5597 'International Tables Vol C Tables 4.2.6.8 and 6.1.1.4'

loop_
_geom_angle_atom_site_label_1
_geom_angle_atom_site_label_2
_geom_angle_atom_site_label_3
_geom_angle
O2 Zr1 O1 149.52(6)
O2 Zr1 C10 95.54(8)
O1 Zr1 C10 99.06(8)
O2 Zr1 C17 98.16(8)
O1 Zr1 C17 96.15(8)
C10 Zr1 C17 122.82(9)
O2 Zr1 N1 72.95(6)
O1 Zr1 N1 76.58(6)
C10 Zr1 N1 117.65(7)
C17 Zr1 N1 119.46(7)
C3 N1 C30 111.03(16)
C3 N1 C2 108.02(16)
C30 N1 C2 104.98(16)
C3 N1 Zr1 112.27(12)
C30 N1 Zr1 109.54(12)
C2 N1 Zr1 110.75(12)
C9 O1 Zr1 144.47(13)
C1 O2 Zr1 131.36(13)
O2 C1 C24 107.86(17)
O2 C1 C26 108.09(18)
C24 C1 C26 111.60(18)
O2 C1 C2 105.72(16)
C24 C1 C2 108.82(18)
C26 C1 C2 114.39(17)
N1 C2 C28 104.46(17)
N1 C2 C1 110.84(17)
C28 C2 C1 117.66(19)
N1 C2 H2A 107.8
C28 C2 H2A 107.8
C1 C2 H2A 107.8
N1 C3 C4 114.93(17)
N1 C3 H3A 108.5
C4 C3 H3A 108.5
N1 C3 H3B 108.5
C4 C3 H3B 108.5
H3A C3 H3B 107.5
C5 C4 C9 120.0(2)
C5 C4 C3 118.7(2)
C9 C4 C3 121.30(19)
C4 C5 C6 121.7(2)
C4 C5 H5A 119.1
C6 C5 H5A 119.1
C5 C6 C7 117.0(2)
C5 C6 C31 122.9(2)
C7 C6 C31 120.0(2)
C8 C7 C6 123.6(2)
C8 C7 H7A 118.2
C6 C7 H7A 118.2
C7 C8 C9 117.7(2)
C7 C8 C35 121.87(19)
C9 C8 C35 120.32(19)
O1 C9 C4 119.18(19)
O1 C9 C8 120.95(19)
C4 C9 C8 119.9(2)
C29 C28 C2 105.80(18)
C29 C28 H28A 110.6
C2 C28 H28A 110.6
C29 C28 H28B 110.6
C2 C28 H28B 110.6
H28A C28 H28B 108.7
C30 C29 C28 106.11(19)
C30 C29 H29A 110.5
C28 C29 H29A 110.5
C30 C29 H29B 110.5
C28 C29 H29B 110.5
H29A C29 H29B 108.7
N1 C30 C29 106.18(17)
N1 C30 H30A 110.5
C29 C30 H30A 110.5
N1 C30 H30B 110.5
C29 C30 H30B 110.5
H30A C30 H30B 108.7
C25 C24 C1 114.8(2)
C25 C24 H24A 108.6
C1 C24 H24A 108.6
C25 C24 H24B 108.6
C1 C24 H24B 108.6
H24A C24 H24B 107.5
C24 C25 H25A 109.5
C24 C25 H25B 109.5
H25A C25 H25B 109.5
C24 C25 H25C 109.5
H25A C25 H25C 109.5
H25B C25 H25C 109.5
C27 C26 C1 113.66(19)
C27 C26 H26A 108.8
C1 C26 H26A 108.8
C27 C26 H26B 108.8
C1 C26 H26B 108.8
H26A C26 H26B 107.7
C26 C27 H27A 109.5
C26 C27 H27B 109.5
H27A C27 H27B 109.5
C26 C27 H27C 109.5
H27A C27 H27C 109.5
H27B C27 H27C 109.5
C33 C31 C34 110.9(3)
C33 C31 C6 108.7(2)
C34 C31 C6 113.1(2)
C33 C31 C32 108.1(3)
C34 C31 C32 106.6(3)
C6 C31 C32 109.3(2)
C31 C32 H32A 109.5
C31 C32 H32B 109.5
H32A C32 H32B 109.5
C31 C32 H32C 109.5
H32A C32 H32C 109.5
H32B C32 H32C 109.5
C31 C33 H33A 109.5
C31 C33 H33B 109.5
H33A C33 H33B 109.5
C31 C33 H33C 109.5
H33A C33 H33C 109.5
H33B C33 H33C 109.5
C31 C34 H34A 109.5
C31 C34 H34B 109.5
H34A C34 H34B 109.5
C31 C34 H34C 109.5
H34A C34 H34C 109.5
H34B C34 H34C 109.5
C18 C17 Zr1 103.66(14)
C18 C17 H17A 111.0
Zr1 C17 H17A 111.0
C18 C17 H17B 111.0
Zr1 C17 H17B 111.0
H17A C17 H17B 109.0
C19 C18 C23 116.8(2)
C19 C18 C17 121.9(2)
C23 C18 C17 121.2(2)
C20 C19 C18 121.2(3)
C20 C19 H19A 119.4
C18 C19 H19A 119.4
C21 C20 C19 120.8(3)
C21 C20 H20A 119.6
C19 C20 H20A 119.6
C20 C21 C22 119.3(3)
C20 C21 H21A 120.3
C22 C21 H21A 120.3
C21 C22 C23 120.8(3)
C21 C22 H22A 119.6
C23 C22 H22A 119.6
C22 C23 C18 121.1(2)
C22 C23 H23A 119.4
C18 C23 H23A 119.4
C11 C10 Zr1 85.34(14)
C11 C10 H10A 114.4
Zr1 C10 H10A 114.4
C11 C10 H10B 114.4
Zr1 C10 H10B 114.4
H10A C10 H10B 111.6
C12 C11 C16 116.5(2)
C12 C11 C10 121.9(2)
C16 C11 C10 120.7(2)
C13 C12 C11 121.6(2)
C13 C12 H12A 119.2
C11 C12 H12A 119.2
C12 C13 C14 120.5(2)
C12 C13 H13A 119.7
C14 C13 H13A 119.7
C15 C14 C13 119.5(3)
C15 C14 H14A 120.2
C13 C14 H14A 120.2
C14 C15 C16 120.2(3)
C14 C15 H15A 119.9
C16 C15 H15A 119.9
C15 C16 C11 121.5(2)
C15 C16 H16A 119.3
C11 C16 H16A 119.3
C8 C35 C48 110.40(17)
C8 C35 C36 107.63(17)
C48 C35 C36 107.15(17)
C8 C35 C42 110.71(18)
C48 C35 C42 107.85(18)
C36 C35 C42 113.06(17)
C37 C36 C41 117.3(2)
C37 C36 C35 119.14(19)
C41 C36 C35 123.1(2)
C36 C37 C38 121.8(2)
C36 C37 H37A 119.1
C38 C37 H37A 119.1
C39 C38 C37 120.0(2)
C39 C38 H38A 120.0
C37 C38 H38A 120.0
C38 C39 C40 118.8(2)
C38 C39 H39A 120.6
C40 C39 H39A 120.6
C41 C40 C39 121.0(2)
C41 C40 H40A 119.5
C39 C40 H40A 119.5
C40 C41 C36 121.1(2)
C40 C41 H41A 119.5
C36 C41 H41A 119.5
C43 C42 C47 116.9(2)
C43 C42 C35 123.1(2)
C47 C42 C35 119.8(2)
C44 C43 C42 122.2(2)
C44 C43 H43A 118.9
C42 C43 H43A 118.9
C43 C44 C45 120.3(2)
C43 C44 H44A 119.9
C45 C44 H44A 119.9
C44 C45 C46 118.7(2)
C44 C45 H45A 120.6
C46 C45 H45A 120.6
C47 C46 C45 120.6(2)
C47 C46 H46A 119.7
C45 C46 H46A 119.7
C46 C47 C42 121.2(2)
C46 C47 H47A 119.4
C42 C47 H47A 119.4
C49 C48 C53 117.4(2)
C49 C48 C35 123.5(2)
C53 C48 C35 119.1(2)
C48 C49 C50 120.8(2)
C48 C49 H49A 119.6
C50 C49 H49A 119.6
C51 C50 C49 121.0(3)
C51 C50 H50A 119.5
C49 C50 H50A 119.5
C50 C51 C52 119.4(2)
C50 C51 H51A 120.3
C52 C51 H51A 120.3
C51 C52 C53 120.1(3)
C51 C52 H52A 120.0
C53 C52 H52A 120.0
C52 C53 C48 121.3(2)
C52 C53 H53A 119.3
C48 C53 H53A 119.3

loop_
_geom_bond_atom_site_label_1
_geom_bond_atom_site_label_2
_geom_bond_distance
Zr1 O2 1.9635(16)
Zr1 O1 2.0106(14)
Zr1 C10 2.284(2)
Zr1 C17 2.294(2)
Zr1 N1 2.3503(17)
N1 C3 1.497(3)
N1 C30 1.498(3)
N1 C2 1.507(3)
O1 C9 1.348(3)
O2 C1 1.424(3)
C1 C24 1.532(3)
C1 C26 1.539(3)
C1 C2 1.555(3)
C2 C28 1.539(3)
C2 H2A 1.0000
C3 C4 1.511(3)
C3 H3A 0.9900
C3 H3B 0.9900
C4 C5 1.391(3)
C4 C9 1.400(3)
C5 C6 1.392(3)
C5 H5A 0.9500
C6 C7 1.396(3)
C6 C31 1.534(3)
C7 C8 1.393(3)
C7 H7A 0.9500
C8 C9 1.414(3)
C8 C35 1.550(3)
C28 C29 1.535(3)
C28 H28A 0.9900
C28 H28B 0.9900
C29 C30 1.530(3)
C29 H29A 0.9900
C29 H29B 0.9900
C30 H30A 0.9900
C30 H30B 0.9900
C24 C25 1.526(3)
C24 H24A 0.9900
C24 H24B 0.9900
C25 H25A 0.9800
C25 H25B 0.9800
C25 H25C 0.9800
C26 C27 1.519(3)
C26 H26A 0.9900
C26 H26B 0.9900
C27 H27A 0.9800
C27 H27B 0.9800
C27 H27C 0.9800
C31 C33 1.505(4)
C31 C34 1.511(4)
C31 C32 1.564(4)
C32 H32A 0.9800
C32 H32B 0.9800
C32 H32C 0.9800
C33 H33A 0.9800
C33 H33B 0.9800
C33 H33C 0.9800
C34 H34A 0.9800
C34 H34B 0.9800
C34 H34C 0.9800
C17 C18 1.474(3)
C17 H17A 0.9900
C17 H17B 0.9900
C18 C19 1.404(4)
C18 C23 1.406(3)
C19 C20 1.390(4)
C19 H19A 0.9500
C20 C21 1.372(5)
C20 H20A 0.9500
C21 C22 1.378(5)
C21 H21A 0.9500
C22 C23 1.387(4)
C22 H22A 0.9500
C23 H23A 0.9500
C10 C11 1.462(3)
C10 H10A 0.9900
C10 H10B 0.9900
C11 C12 1.407(3)
C11 C16 1.413(4)
C12 C13 1.384(4)
C12 H12A 0.9500
C13 C14 1.388(4)
C13 H13A 0.9500
C14 C15 1.378(4)
C14 H14A 0.9500
C15 C16 1.396(4)
C15 H15A 0.9500
C16 H16A 0.9500
C35 C48 1.553(3)
C35 C36 1.555(3)
C35 C42 1.556(3)
C36 C37 1.390(3)
C36 C41 1.395(3)
C37 C38 1.392(3)
C37 H37A 0.9500
C38 C39 1.381(3)
C38 H38A 0.9500
C39 C40 1.388(3)
C39 H39A 0.9500
C40 C41 1.382(3)
C40 H40A 0.9500
C41 H41A 0.9500
C42 C43 1.388(3)
C42 C47 1.406(3)
C43 C44 1.386(3)
C43 H43A 0.9500
C44 C45 1.387(4)
C44 H44A 0.9500
C45 C46 1.391(4)
C45 H45A 0.9500
C46 C47 1.388(3)
C46 H46A 0.9500
C47 H47A 0.9500
C48 C49 1.386(3)
C48 C53 1.408(3)
C49 C50 1.394(3)
C49 H49A 0.9500
C50 C51 1.370(4)
C50 H50A 0.9500
C51 C52 1.383(4)
C51 H51A 0.9500
C52 C53 1.386(3)
C52 H52A 0.9500
C53 H53A 0.9500

loop_
_geom_torsion_atom_site_label_1
_geom_torsion_atom_site_label_2
_geom_torsion_atom_site_label_3
_geom_torsion_atom_site_label_4
_geom_torsion
O2 Zr1 N1 C3 131.85(14)
O1 Zr1 N1 C3 -47.52(13)
C10 Zr1 N1 C3 -140.83(13)
C17 Zr1 N1 C3 42.00(15)
O2 Zr1 N1 C30 -104.31(14)
O1 Zr1 N1 C30 76.32(13)
C10 Zr1 N1 C30 -16.99(15)
C17 Zr1 N1 C30 165.84(13)
O2 Zr1 N1 C2 11.01(13)
O1 Zr1 N1 C2 -168.36(14)
C10 Zr1 N1 C2 98.34(14)
C17 Zr1 N1 C2 -78.83(15)
O2 Zr1 O1 C9 15.9(3)
C10 Zr1 O1 C9 133.5(2)
C17 Zr1 O1 C9 -101.8(2)
N1 Zr1 O1 C9 17.1(2)
O1 Zr1 O2 C1 10.5(3)
C10 Zr1 O2 C1 -108.00(18)
C17 Zr1 O2 C1 127.66(18)
N1 Zr1 O2 C1 9.25(17)
Zr1 O2 C1 C24 -141.76(16)
Zr1 O2 C1 C26 97.43(19)
Zr1 O2 C1 C2 -25.5(2)
C3 N1 C2 C28 82.9(2)
C30 N1 C2 C28 -35.7(2)
Zr1 N1 C2 C28 -153.80(14)
C3 N1 C2 C1 -149.45(17)
C30 N1 C2 C1 92.01(19)
Zr1 N1 C2 C1 -26.13(19)
O2 C1 C2 N1 30.5(2)
C24 C1 C2 N1 146.17(18)
C26 C1 C2 N1 -88.3(2)
O2 C1 C2 C28 150.61(18)
C24 C1 C2 C28 -93.8(2)
C26 C1 C2 C28 31.8(3)
C30 N1 C3 C4 -55.7(2)
C2 N1 C3 C4 -170.32(17)
Zr1 N1 C3 C4 67.3(2)
N1 C3 C4 C5 141.3(2)
N1 C3 C4 C9 -38.8(3)
C9 C4 C5 C6 -0.5(3)
C3 C4 C5 C6 179.4(2)
C4 C5 C6 C7 3.3(3)
C4 C5 C6 C31 179.4(2)
C5 C6 C7 C8 -2.6(4)
C31 C6 C7 C8 -178.8(2)
C6 C7 C8 C9 -0.9(3)
C6 C7 C8 C35 174.6(2)
Zr1 O1 C9 C4 5.6(4)
Zr1 O1 C9 C8 -173.14(16)
C5 C4 C9 O1 178.17(19)
C3 C4 C9 O1 -1.7(3)
C5 C4 C9 C8 -3.1(3)
C3 C4 C9 C8 176.96(19)
C7 C8 C9 O1 -177.58(19)
C35 C8 C9 O1 6.9(3)
C7 C8 C9 C4 3.7(3)
C35 C8 C9 C4 -171.8(2)
N1 C2 C28 C29 25.5(2)
C1 C2 C28 C29 -97.9(2)
C2 C28 C29 C30 -6.0(3)
C3 N1 C30 C29 -84.3(2)
C2 N1 C30 C29 32.2(2)
Zr1 N1 C30 C29 151.14(16)
C28 C29 C30 N1 -15.9(3)
O2 C1 C24 C25 -177.20(19)
C26 C1 C24 C25 -58.6(3)
C2 C1 C24 C25 68.6(2)
O2 C1 C26 C27 62.6(3)
C24 C1 C26 C27 -55.8(3)
C2 C1 C26 C27 -179.9(2)
C5 C6 C31 C33 -112.2(3)
C7 C6 C31 C33 63.8(3)
C5 C6 C31 C34 11.4(4)
C7 C6 C31 C34 -172.6(3)
C5 C6 C31 C32 130.0(3)
C7 C6 C31 C32 -54.0(3)
O2 Zr1 C17 C18 -68.02(16)
O1 Zr1 C17 C18 85.00(16)
C10 Zr1 C17 C18 -170.06(15)
N1 Zr1 C17 C18 6.96(18)
Zr1 C17 C18 C19 -91.4(2)
Zr1 C17 C18 C23 84.9(2)
C23 C18 C19 C20 -2.0(3)
C17 C18 C19 C20 174.5(2)
C18 C19 C20 C21 1.5(4)
C19 C20 C21 C22 -0.3(4)
C20 C21 C22 C23 -0.4(4)
C21 C22 C23 C18 -0.1(4)
C19 C18 C23 C22 1.3(3)
C17 C18 C23 C22 -175.2(2)
O2 Zr1 C10 C11 -100.87(14)
O1 Zr1 C10 C11 105.98(14)
C17 Zr1 C10 C11 2.57(18)
N1 Zr1 C10 C11 -174.50(13)
Zr1 C10 C11 C12 89.3(2)
Zr1 C10 C11 C16 -79.7(2)
C16 C11 C12 C13 -3.5(4)
C10 C11 C12 C13 -173.0(2)
C11 C12 C13 C14 1.3(4)
C12 C13 C14 C15 1.3(4)
C13 C14 C15 C16 -1.5(4)
C14 C15 C16 C11 -0.9(4)
C12 C11 C16 C15 3.3(4)
C10 C11 C16 C15 172.9(2)
C7 C8 C35 C48 -6.4(3)
C9 C8 C35 C48 168.91(19)
C7 C8 C35 C36 -123.1(2)
C9 C8 C35 C36 52.3(3)
C7 C8 C35 C42 112.9(2)
C9 C8 C35 C42 -71.7(2)
C8 C35 C36 C37 32.3(3)
C48 C35 C36 C37 -86.4(2)
C42 C35 C36 C37 154.9(2)
C8 C35 C36 C41 -155.7(2)
C48 C35 C36 C41 85.5(2)
C42 C35 C36 C41 -33.1(3)
C41 C36 C37 C38 0.2(3)
C35 C36 C37 C38 172.59(19)
C36 C37 C38 C39 -0.9(3)
C37 C38 C39 C40 1.0(3)
C38 C39 C40 C41 -0.5(3)
C39 C40 C41 C36 -0.3(3)
C37 C36 C41 C40 0.4(3)
C35 C36 C41 C40 -171.7(2)
C8 C35 C42 C43 10.1(3)
C48 C35 C42 C43 130.9(2)
C36 C35 C42 C43 -110.8(2)
C8 C35 C42 C47 -165.1(2)
C48 C35 C42 C47 -44.3(3)
C36 C35 C42 C47 74.0(3)
C47 C42 C43 C44 -1.8(3)
C35 C42 C43 C44 -177.1(2)
C42 C43 C44 C45 0.8(4)
C43 C44 C45 C46 -0.1(4)
C44 C45 C46 C47 0.4(4)
C45 C46 C47 C42 -1.4(4)
C43 C42 C47 C46 2.1(4)
C35 C42 C47 C46 177.5(2)
C8 C35 C48 C49 -102.0(2)
C36 C35 C48 C49 14.9(3)
C42 C35 C48 C49 136.9(2)
C8 C35 C48 C53 75.7(3)
C36 C35 C48 C53 -167.4(2)
C42 C35 C48 C53 -45.4(3)
C53 C48 C49 C50 0.6(4)
C35 C48 C49 C50 178.4(2)
C48 C49 C50 C51 -0.7(4)
C49 C50 C51 C52 0.4(4)
C50 C51 C52 C53 -0.1(4)
C51 C52 C53 C48 0.1(4)
C49 C48 C53 C52 -0.3(4)
C35 C48 C53 C52 -178.2(2)
